data_4115898
loop_
_publ_author_name
'Joseph B. Strong'
'Glenn P. A. Yap'
'Robert Ostrander'
'Louise M. Liable-Sands'
'Arnold L. Rheingold'
'Ren\'e Thouvenot'
'Pierre Gouzerh'
'Eric A. Maatta'

_publ_contact_author
;
     Dr. E. A. Maatta
     Department of Chemistry
     Kansas State University
     Manhattan, KS  66506
     USA
;
_publ_contact_author_email eam@ksu.edu
_publ_contact_author_fax '+913 532 6666'
_publ_contact_author_phone '+913 532 6665'
_publ_section_title
;
 A New Class of Functionalized Polyoxometalates: Synthetic, Structural,
 Spectroscopic, and Electrochemical Studies of Organoimido Derivatives of
 [Mo6O19]2-
;
_journal_name_full 'Journal of the American Chemical Society'
_journal_page_first 639
_journal_page_last 649
_journal_paper_doi 10.1021/ja9927974
_journal_volume 122
_journal_year 2000
_chemical_formula_sum 'C96 H165 Cl4 Mo6 N7 O14'
_chemical_formula_weight 2358.79
_chemical_name_systematic
; 
 ? 
;
_space_group_IT_number 15
_symmetry_cell_setting monoclinic
_symmetry_space_group_name_Hall '-C 2yc'
_symmetry_space_group_name_H-M 'C 1 2/c 1'
_atom_sites_solution_hydrogens geom
_atom_sites_solution_primary direct
_atom_sites_solution_secondary difmap
_audit_creation_method SHELXL-97
_cell_angle_alpha 90.00
_cell_angle_beta 112.02(2)
_cell_angle_gamma 90.00
_cell_formula_units_Z 8
_cell_length_a 59.94(4)
_cell_length_b 15.486(13)
_cell_length_c 28.99(2)
_cell_measurement_reflns_used 25
_cell_measurement_temperature 293(2)
_cell_measurement_theta_max 12.5
_cell_measurement_theta_min 7.5
_cell_volume 24946(3)
_computing_cell_refinement XSCANS
_computing_data_collection 'Siemens P4'
_computing_data_reduction XSCANS
_computing_molecular_graphics XP
_computing_publication_material XCIF
_computing_structure_refinement 'SHELXL-5.03 (Sheldrick, 1994)'
_computing_structure_solution 'SHELXS-5.03 (Sheldrick, 1990)'
_diffrn_ambient_temperature 293(2)
_diffrn_measured_fraction_theta_full 0.991
_diffrn_measured_fraction_theta_max 0.991
_diffrn_measurement_device_type 'Siemens P4'
_diffrn_measurement_method omega
_diffrn_radiation_monochromator graphite
_diffrn_radiation_source 'fine-focus sealed tube'
_diffrn_radiation_type MoK\a
_diffrn_radiation_wavelength 0.71073
_diffrn_reflns_av_R_equivalents 0.0594
_diffrn_reflns_av_sigmaI/netI 0.0910
_diffrn_reflns_limit_h_max 58
_diffrn_reflns_limit_h_min -63
_diffrn_reflns_limit_k_max 16
_diffrn_reflns_limit_k_min 0
_diffrn_reflns_limit_l_max 30
_diffrn_reflns_limit_l_min 0
_diffrn_reflns_number 15742
_diffrn_reflns_theta_full 22.05
_diffrn_reflns_theta_max 22.05
_diffrn_reflns_theta_min 2.03
_diffrn_standards_decay_% <1.0
_diffrn_standards_interval_count 197
_diffrn_standards_number 3
_exptl_absorpt_coefficient_mu 0.722
_exptl_absorpt_correction_type N/A
_exptl_crystal_colour orange
_exptl_crystal_density_diffrn 1.256
_exptl_crystal_description block
_exptl_crystal_F_000 9776
_exptl_crystal_size_max 0.46
_exptl_crystal_size_mid 0.24
_exptl_crystal_size_min 0.24
_refine_diff_density_max 2.528
_refine_diff_density_min -1.231
_refine_diff_density_rms 0.215
_refine_ls_extinction_method none
_refine_ls_goodness_of_fit_ref 1.844
_refine_ls_hydrogen_treatment mixed
_refine_ls_matrix_type full
_refine_ls_number_parameters 885
_refine_ls_number_reflns 15265
_refine_ls_number_restraints 20
_refine_ls_restrained_S_all 1.845
_refine_ls_R_factor_all 0.1818
_refine_ls_R_factor_gt 0.1170
_refine_ls_shift/su_max 1.129
_refine_ls_shift/su_mean 0.069
_refine_ls_structure_factor_coef Fsqd
_refine_ls_weighting_details 'calc w=1/[\s^2^(Fo^2^)+(0.1000P)^2^+0.0000P] where P=(Fo^2^+2Fc^2^)/3'
_refine_ls_weighting_scheme calc
_refine_ls_wR_factor_gt 0.3157
_refine_ls_wR_factor_ref 0.3839
_reflns_number_gt 9201
_reflns_number_total 15291
_reflns_threshold_expression >2sigma(I)
_cod_data_source_file ja9927974_3.cif
_cod_data_source_block maa07
_cod_original_cell_volume 24944(34)
_cod_database_code 4115898

loop_
_symmetry_equiv_pos_as_xyz
'x, y, z'
'-x, y, -z+1/2'
'x+1/2, y+1/2, z'
'-x+1/2, y+1/2, -z+1/2'
'-x, -y, -z'
'x, -y, z-1/2'
'-x+1/2, -y+1/2, -z'
'x+1/2, -y+1/2, z-1/2'

loop_
_atom_site_label
_atom_site_type_symbol
_atom_site_fract_x
_atom_site_fract_y
_atom_site_fract_z
_atom_site_U_iso_or_equiv
_atom_site_adp_type
_atom_site_occupancy
_atom_site_symmetry_multiplicity
_atom_site_calc_flag
_atom_site_refinement_flags
Mo1 Mo 0.11563(3) 0.96065(11) 0.28338(6) 0.0454(5) Uani 1 1 d .
Mo2 Mo 0.12176(3) 0.75281(11) 0.28710(6) 0.0462(5) Uani 1 1 d .
Mo3 Mo 0.13775(3) 0.75999(11) 0.19183(6) 0.0442(5) Uani 1 1 d .
Mo4 Mo 0.16612(3) 0.87540(11) 0.28956(6) 0.0479(5) Uani 1 1 d .
Mo5 Mo 0.08707(3) 0.84607(11) 0.18537(6) 0.0456(5) Uani 1 1 d .
Mo6 Mo 0.13174(3) 0.97155(11) 0.18622(6) 0.0455(5) Uani 1 1 d .
N1 N 0.1081(3) 1.0371(9) 0.3170(5) 0.048(4) Uani 1 1 d .
N2 N 0.1185(3) 0.6703(9) 0.3243(5) 0.049(4) Uani 1 1 d .
N3 N 0.1449(2) 0.6833(10) 0.1576(5) 0.048(4) Uani 1 1 d .
N4 N 0.1950(2) 0.8886(9) 0.3253(5) 0.040(4) Uani 1 1 d .
N5 N 0.0584(3) 0.8349(9) 0.1464(5) 0.047(4) Uani 1 1 d .
O1 O 0.13148(19) 0.6903(7) 0.2414(4) 0.042(3) Uani 1 1 d .
O2 O 0.1032(2) 0.7654(7) 0.1580(4) 0.041(3) Uani 1 1 d .
O3 O 0.09015(19) 0.7608(7) 0.2381(4) 0.039(3) Uani 1 1 d .
O4 O 0.1501(2) 0.9553(9) 0.3165(4) 0.052(4) Uani 1 1 d .
O5 O 0.1220(2) 1.0288(8) 0.2317(4) 0.050(3) Uani 1 1 d .
O6 O 0.09852(19) 0.9412(7) 0.1544(4) 0.041(3) Uani 1 1 d .
O7 O 0.11435(18) 0.8578(7) 0.3170(4) 0.041(3) Uani 1 1 d .
O8 O 0.1392(2) 0.8663(8) 0.1589(4) 0.046(3) Uani 1 1 d .
O9 O 0.1351(2) 1.0513(8) 0.1490(4) 0.053(3) Uani 1 1 d .
O10 O 0.15536(19) 0.7842(7) 0.3208(4) 0.040(3) Uani 1 1 d .
O11 O 0.1266(2) 0.8582(7) 0.2378(4) 0.045(3) Uani 1 1 d .
O12 O 0.16216(19) 0.9595(7) 0.2346(5) 0.050(3) Uani 1 1 d .
O13 O 0.08556(19) 0.9366(7) 0.2331(4) 0.043(3) Uani 1 1 d .
O14 O 0.16754(19) 0.7896(7) 0.2412(4) 0.048(3) Uani 1 1 d .
C11 C 0.0766(4) 1.0977(14) 0.3411(8) 0.070(7) Uani 1 1 d G
C12 C 0.0693(5) 1.1577(15) 0.3682(9) 0.090(8) Uani 1 1 d G
H12A H 0.0537 1.1580 0.3678 0.108 Uiso 1 1 calc R
C13 C 0.0869(7) 1.219(2) 0.3969(10) 0.136(14) Uani 1 1 d G
H13A H 0.0829 1.2577 0.4170 0.163 Uiso 1 1 calc R
C14 C 0.1102(5) 1.2231(17) 0.3956(10) 0.091(8) Uani 1 1 d G
H14A H 0.1208 1.2664 0.4127 0.109 Uiso 1 1 calc R
C15 C 0.1167(4) 1.1640(13) 0.3697(8) 0.070(7) Uani 1 1 d G
C16 C 0.1004(3) 1.1008(11) 0.3437(6) 0.050(5) Uani 1 1 d G
C17 C 0.0594(4) 1.0323(15) 0.3091(9) 0.084(7) Uani 1 1 d D
H17A H 0.0633 1.0199 0.2799 0.100 Uiso 1 1 calc R
C171 C 0.0334(4) 1.0604(17) 0.2923(9) 0.104(9) Uiso 1 1 d D
H17B H 0.0232 1.0164 0.2717 0.156 Uiso 1 1 calc R
H17C H 0.0312 1.1131 0.2736 0.156 Uiso 1 1 calc R
H17D H 0.0293 1.0698 0.3208 0.156 Uiso 1 1 calc R
C172 C 0.0606(5) 0.9489(17) 0.3383(10) 0.117(10) Uiso 1 1 d D
H17E H 0.0769 0.9278 0.3510 0.175 Uiso 1 1 calc R
H17F H 0.0503 0.9063 0.3167 0.175 Uiso 1 1 calc R
H17G H 0.0556 0.9602 0.3654 0.175 Uiso 1 1 calc R
C18 C 0.1410(4) 1.1645(14) 0.3700(7) 0.075(7) Uani 1 1 d D
H18A H 0.1410 1.1405 0.3387 0.090 Uiso 1 1 calc R
C181 C 0.1541(6) 1.2511(18) 0.3805(13) 0.168(15) Uiso 1 1 d D
H18B H 0.1700 1.2436 0.3809 0.252 Uiso 1 1 calc R
H18C H 0.1550 1.2724 0.4123 0.252 Uiso 1 1 calc R
H18D H 0.1455 1.2917 0.3551 0.252 Uiso 1 1 calc R
C182 C 0.1594(5) 1.1169(19) 0.4141(10) 0.130(11) Uiso 1 1 d D
H18E H 0.1750 1.1207 0.4121 0.194 Uiso 1 1 calc R
H18F H 0.1548 1.0573 0.4134 0.194 Uiso 1 1 calc R
H18G H 0.1599 1.1428 0.4446 0.194 Uiso 1 1 calc R
C21 C 0.1343(4) 0.5482(12) 0.3763(8) 0.068(6) Uani 1 1 d G
C22 C 0.1289(5) 0.4828(14) 0.4034(9) 0.092(8) Uani 1 1 d G
H22A H 0.1389 0.4345 0.4111 0.111 Uiso 1 1 calc R
C23 C 0.1102(6) 0.484(2) 0.4195(11) 0.135(14) Uani 1 1 d G
H23A H 0.1082 0.4413 0.4403 0.163 Uiso 1 1 calc R
C24 C 0.0953(5) 0.5480(17) 0.4039(9) 0.088(8) Uani 1 1 d G
H24A H 0.0829 0.5535 0.4158 0.106 Uiso 1 1 calc R
C25 C 0.0970(4) 0.6062(17) 0.3717(10) 0.094(9) Uani 1 1 d G
C26 C 0.1171(4) 0.6088(14) 0.3587(8) 0.066(6) Uani 1 1 d G
C27 C 0.1570(5) 0.5475(16) 0.3613(10) 0.104(9) Uani 1 1 d D
H27A H 0.1585 0.6081 0.3531 0.125 Uiso 1 1 calc R
C271 C 0.1800(5) 0.532(2) 0.4070(12) 0.178(15) Uiso 1 1 d D
H27B H 0.1797 0.5672 0.4341 0.266 Uiso 1 1 calc R
H27C H 0.1937 0.5474 0.3993 0.266 Uiso 1 1 calc R
H27D H 0.1810 0.4724 0.4163 0.266 Uiso 1 1 calc R
C272 C 0.1492(7) 0.503(3) 0.3109(13) 0.197(18) Uiso 1 1 d D
H27E H 0.1339 0.5254 0.2893 0.296 Uiso 1 1 calc R
H27F H 0.1477 0.4417 0.3152 0.296 Uiso 1 1 calc R
H27G H 0.1610 0.5126 0.2964 0.296 Uiso 1 1 calc R
C28 C 0.0782(5) 0.6873(18) 0.3549(8) 0.096(9) Uani 1 1 d D
H28A H 0.0869 0.7347 0.3468 0.115 Uiso 1 1 calc R
C281 C 0.0592(5) 0.660(2) 0.3066(10) 0.133(11) Uiso 1 1 d D
H28B H 0.0667 0.6383 0.2849 0.199 Uiso 1 1 calc R
H28C H 0.0492 0.7085 0.2914 0.199 Uiso 1 1 calc R
H28D H 0.0495 0.6153 0.3127 0.199 Uiso 1 1 calc R
C282 C 0.0708(5) 0.720(2) 0.3956(10) 0.142(12) Uiso 1 1 d D
H28E H 0.0848 0.7335 0.4244 0.213 Uiso 1 1 calc R
H28F H 0.0615 0.6770 0.4040 0.213 Uiso 1 1 calc R
H28G H 0.0612 0.7715 0.3845 0.213 Uiso 1 1 calc R
C31 C 0.1711(5) 0.5673(15) 0.1536(9) 0.078(7) Uani 1 1 d G
C32 C 0.1740(7) 0.497(2) 0.1268(13) 0.144(13) Uani 1 1 d G
H32A H 0.1883 0.4654 0.1396 0.173 Uiso 1 1 calc R
C33 C 0.1567(6) 0.4705(19) 0.0820(10) 0.101(10) Uani 1 1 d G
H33A H 0.1586 0.4201 0.0664 0.121 Uiso 1 1 calc R
C34 C 0.1365(5) 0.5223(17) 0.0613(9) 0.088(8) Uani 1 1 d G
H34A H 0.1258 0.5102 0.0292 0.106 Uiso 1 1 calc R
C35 C 0.1319(4) 0.5866(13) 0.0846(6) 0.057(6) Uani 1 1 d G
C36 C 0.1491(3) 0.6104(11) 0.1305(6) 0.056(6) Uani 1 1 d G
C37 C 0.1892(4) 0.5976(18) 0.2030(9) 0.093(9) Uani 1 1 d D
H37A H 0.1841 0.6431 0.2204 0.112 Uiso 1 1 calc R
C371 C 0.2142(6) 0.606(3) 0.2010(18) 0.25(2) Uiso 1 1 d D
H37B H 0.2150 0.6574 0.1832 0.379 Uiso 1 1 calc R
H37C H 0.2174 0.5566 0.1843 0.379 Uiso 1 1 calc R
H37D H 0.2261 0.6089 0.2343 0.379 Uiso 1 1 calc R
C372 C 0.1974(11) 0.510(3) 0.231(2) 0.34(3) Uiso 1 1 d D
H37E H 0.1845 0.4860 0.2385 0.505 Uiso 1 1 calc R
H37F H 0.2111 0.5200 0.2609 0.505 Uiso 1 1 calc R
H37G H 0.2018 0.4711 0.2099 0.505 Uiso 1 1 calc R
C38 C 0.1107(4) 0.6358(13) 0.0641(7) 0.066(6) Uani 1 1 d D
H38A H 0.1064 0.6526 0.0923 0.080 Uiso 1 1 calc R
C381 C 0.1143(5) 0.7214(16) 0.0402(10) 0.115(10) Uiso 1 1 d D
H38B H 0.0992 0.7512 0.0262 0.172 Uiso 1 1 calc R
H38C H 0.1203 0.7091 0.0144 0.172 Uiso 1 1 calc R
H38D H 0.1257 0.7570 0.0651 0.172 Uiso 1 1 calc R
C382 C 0.0890(4) 0.5879(15) 0.0286(8) 0.092(8) Uiso 1 1 d D
H38E H 0.0756 0.6268 0.0161 0.138 Uiso 1 1 calc R
H38F H 0.0851 0.5410 0.0458 0.138 Uiso 1 1 calc R
H38G H 0.0927 0.5657 0.0013 0.138 Uiso 1 1 calc R
C41 C 0.2309(3) 0.9859(18) 0.3542(9) 0.082(8) Uani 1 1 d G
C42 C 0.2555(4) 0.990(2) 0.3823(10) 0.097(9) Uani 1 1 d G
H42A H 0.2634 1.0407 0.3794 0.117 Uiso 1 1 calc R
C43 C 0.2678(5) 0.934(2) 0.4107(12) 0.111(11) Uani 1 1 d G
H43A H 0.2837 0.9466 0.4307 0.133 Uiso 1 1 calc R
C44 C 0.2578(5) 0.849(2) 0.4135(10) 0.122(12) Uani 1 1 d G
H44A H 0.2676 0.8053 0.4321 0.146 Uiso 1 1 calc R
C45 C 0.2326(3) 0.8355(14) 0.3871(7) 0.064(6) Uani 1 1 d G
C46 C 0.2212(4) 0.9007(15) 0.3536(7) 0.077(7) Uani 1 1 d G
C47 C 0.2164(4) 1.0507(14) 0.3202(9) 0.072(6) Uani 1 1 d D
H47A H 0.2045 1.0195 0.2924 0.086 Uiso 1 1 calc R
C471 C 0.2306(5) 1.1066(19) 0.2982(11) 0.140(12) Uiso 1 1 d D
H47B H 0.2202 1.1506 0.2778 0.209 Uiso 1 1 calc R
H47C H 0.2367 1.0716 0.2782 0.209 Uiso 1 1 calc R
H47D H 0.2437 1.1330 0.3245 0.209 Uiso 1 1 calc R
C472 C 0.2026(5) 1.0967(19) 0.3467(10) 0.125(10) Uiso 1 1 d D
H47E H 0.1932 1.1422 0.3259 0.187 Uiso 1 1 calc R
H47F H 0.2136 1.1207 0.3773 0.187 Uiso 1 1 calc R
H47G H 0.1921 1.0565 0.3538 0.187 Uiso 1 1 calc R
C48 C 0.2213(4) 0.7521(16) 0.3877(7) 0.087(8) Uani 1 1 d D
H48A H 0.2046 0.7660 0.3825 0.105 Uiso 1 1 calc R
C481 C 0.2299(6) 0.694(2) 0.4331(11) 0.164(14) Uiso 1 1 d D
H48B H 0.2318 0.7279 0.4622 0.246 Uiso 1 1 calc R
H48C H 0.2450 0.6687 0.4364 0.246 Uiso 1 1 calc R
H48D H 0.2182 0.6497 0.4294 0.246 Uiso 1 1 calc R
C482 C 0.2196(5) 0.6925(18) 0.3445(9) 0.115(10) Uiso 1 1 d D
H48E H 0.2136 0.7244 0.3139 0.172 Uiso 1 1 calc R
H48F H 0.2089 0.6455 0.3430 0.172 Uiso 1 1 calc R
H48G H 0.2353 0.6702 0.3495 0.172 Uiso 1 1 calc R
C51 C 0.0163(4) 0.7995(16) 0.1220(7) 0.080(7) Uani 1 1 d G
C52 C -0.0086(4) 0.795(3) 0.108(2) 0.241(18) Uani 1 1 d G
H52A H -0.0189 0.7807 0.1242 0.289 Uiso 1 1 calc R
C53 C -0.0127(5) 0.831(2) 0.0433(13) 0.153(14) Uani 1 1 d G
H53A H -0.0283 0.8352 0.0199 0.184 Uiso 1 1 calc R
C54 C 0.0064(6) 0.852(3) 0.0282(11) 0.22(3) Uani 1 1 d G
H54A H 0.0030 0.8638 -0.0052 0.269 Uiso 1 1 calc R
C55 C 0.0289(4) 0.856(2) 0.0601(7) 0.130(14) Uani 1 1 d G
C56 C 0.0338(4) 0.8318(15) 0.1090(7) 0.070(7) Uani 1 1 d G
C57 C 0.0237(5) 0.766(2) 0.1787(9) 0.127(13) Uani 1 1 d D
H57A H 0.0403 0.7444 0.1924 0.152 Uiso 1 1 calc R
C571 C 0.0058(5) 0.6995(19) 0.1820(12) 0.138(12) Uiso 1 1 d D
H57B H 0.0104 0.6805 0.2158 0.207 Uiso 1 1 calc R
H57C H 0.0056 0.6510 0.1612 0.207 Uiso 1 1 calc R
H57D H -0.0100 0.7248 0.1710 0.207 Uiso 1 1 calc R
C572 C 0.0192(7) 0.836(2) 0.2126(14) 0.183(16) Uiso 1 1 d D
H57E H 0.0230 0.8135 0.2454 0.275 Uiso 1 1 calc R
H57F H 0.0026 0.8536 0.1989 0.275 Uiso 1 1 calc R
H57G H 0.0292 0.8857 0.2142 0.275 Uiso 1 1 calc R
C58 C 0.0537(5) 0.886(3) 0.0480(9) 0.19(2) Uani 1 1 d D
H58A H 0.0687 0.8759 0.0765 0.225 Uiso 1 1 calc R
C581 C 0.0539(8) 0.844(3) 0.0012(15) 0.23(2) Uiso 1 1 d D
H58B H 0.0574 0.7832 0.0075 0.343 Uiso 1 1 calc R
H58C H 0.0659 0.8700 -0.0085 0.343 Uiso 1 1 calc R
H58D H 0.0384 0.8501 -0.0250 0.343 Uiso 1 1 calc R
C582 C 0.0491(7) 0.981(2) 0.0379(15) 0.180(17) Uiso 1 1 d D
H58E H 0.0494 1.0092 0.0676 0.269 Uiso 1 1 calc R
H58F H 0.0336 0.9888 0.0119 0.269 Uiso 1 1 calc R
H58G H 0.0613 1.0050 0.0278 0.269 Uiso 1 1 calc R
N6 N 0.0842(4) 0.2274(14) 0.1746(8) 0.093(6) Uiso 1 1 d .
C61 C 0.0761(5) 0.299(2) 0.1998(11) 0.121(10) Uiso 1 1 d .
H61A H 0.0874 0.3466 0.2053 0.145 Uiso 1 1 calc R
H61B H 0.0606 0.3196 0.1768 0.145 Uiso 1 1 calc R
C62 C 0.0738(6) 0.281(2) 0.2443(12) 0.137(12) Uiso 1 1 d .
H62A H 0.0898 0.2721 0.2695 0.165 Uiso 1 1 calc R
H62B H 0.0650 0.2272 0.2408 0.165 Uiso 1 1 calc R
C63 C 0.0604(8) 0.354(3) 0.2638(18) 0.21(2) Uiso 1 1 d .
H63A H 0.0491 0.3887 0.2374 0.252 Uiso 1 1 calc R
H63B H 0.0531 0.3327 0.2862 0.252 Uiso 1 1 calc R
C64 C 0.0810(11) 0.391(4) 0.286(2) 0.31(3) Uiso 1 1 d .
H64A H 0.0792 0.4396 0.3046 0.463 Uiso 1 1 calc R
H64B H 0.0873 0.4097 0.2617 0.463 Uiso 1 1 calc R
H64C H 0.0920 0.3503 0.3082 0.463 Uiso 1 1 calc R
C65 C 0.0716(5) 0.1379(17) 0.1737(11) 0.109(9) Uiso 1 1 d .
H65A H 0.0789 0.0947 0.1595 0.131 Uiso 1 1 calc R
H65B H 0.0744 0.1207 0.2076 0.131 Uiso 1 1 calc R
C66 C 0.0459(5) 0.1402(19) 0.1453(12) 0.126(11) Uiso 1 1 d .
H66A H 0.0429 0.1494 0.1103 0.151 Uiso 1 1 calc R
H66B H 0.0387 0.1875 0.1567 0.151 Uiso 1 1 calc R
C67 C 0.0346(4) 0.0537(16) 0.1519(9) 0.093(8) Uiso 1 1 d .
H67A H 0.0421 0.0067 0.1410 0.111 Uiso 1 1 calc R
H67B H 0.0377 0.0451 0.1869 0.111 Uiso 1 1 calc R
C68 C 0.0087(5) 0.0522(18) 0.1236(10) 0.114(10) Uiso 1 1 d .
H68A H 0.0023 -0.0022 0.1286 0.171 Uiso 1 1 calc R
H68B H 0.0057 0.0597 0.0889 0.171 Uiso 1 1 calc R
H68C H 0.0012 0.0981 0.1347 0.171 Uiso 1 1 calc R
C69 C 0.0802(5) 0.2560(17) 0.1245(9) 0.095(8) Uiso 1 1 d .
H69A H 0.0892 0.3093 0.1277 0.115 Uiso 1 1 calc R
H69B H 0.0633 0.2710 0.1090 0.115 Uiso 1 1 calc R
C70 C 0.0862(6) 0.199(2) 0.0871(12) 0.144(12) Uiso 1 1 d .
H70A H 0.1023 0.1767 0.1036 0.173 Uiso 1 1 calc R
H70B H 0.0753 0.1499 0.0790 0.173 Uiso 1 1 calc R
C71 C 0.0847(6) 0.240(2) 0.0399(12) 0.142(12) Uiso 1 1 d .
H71A H 0.0688 0.2640 0.0234 0.171 Uiso 1 1 calc R
H71B H 0.0871 0.1959 0.0183 0.171 Uiso 1 1 calc R
C72 C 0.1036(6) 0.311(2) 0.0486(12) 0.150(13) Uiso 1 1 d .
H72A H 0.1015 0.3383 0.0174 0.226 Uiso 1 1 calc R
H72B H 0.1195 0.2864 0.0625 0.226 Uiso 1 1 calc R
H72C H 0.1018 0.3533 0.0711 0.226 Uiso 1 1 calc R
C73 C 0.1083(5) 0.217(2) 0.2008(11) 0.123(10) Uiso 1 1 d .
H73A H 0.1127 0.1659 0.1871 0.148 Uiso 1 1 calc R
H73B H 0.1097 0.2020 0.2342 0.148 Uiso 1 1 calc R
C74 C 0.1285(5) 0.280(2) 0.2081(12) 0.133(11) Uiso 1 1 d .
H74A H 0.1254 0.3312 0.2237 0.160 Uiso 1 1 calc R
H74B H 0.1281 0.2963 0.1755 0.160 Uiso 1 1 calc R
C75 C 0.1539(6) 0.250(2) 0.2386(12) 0.132(11) Uiso 1 1 d .
H75A H 0.1558 0.2515 0.2733 0.158 Uiso 1 1 calc R
H75B H 0.1551 0.1898 0.2303 0.158 Uiso 1 1 calc R
C76 C 0.1712(8) 0.289(3) 0.2349(17) 0.23(2) Uiso 1 1 d .
H76A H 0.1857 0.2566 0.2517 0.352 Uiso 1 1 calc R
H76B H 0.1725 0.3448 0.2499 0.352 Uiso 1 1 calc R
H76C H 0.1688 0.2949 0.2004 0.352 Uiso 1 1 calc R
N8 N 0.1855(3) 0.9345(10) 0.1019(5) 0.050(4) Uiso 1 1 d .
C81 C 0.1933(4) 0.8767(14) 0.0705(8) 0.077(7) Uiso 1 1 d .
H81A H 0.1887 0.9022 0.0376 0.093 Uiso 1 1 calc R
H81B H 0.2108 0.8735 0.0844 0.093 Uiso 1 1 calc R
C82 C 0.1838(4) 0.7905(16) 0.0652(9) 0.088(7) Uiso 1 1 d .
H82A H 0.1665 0.7931 0.0492 0.106 Uiso 1 1 calc R
H82B H 0.1877 0.7658 0.0981 0.106 Uiso 1 1 calc R
C83 C 0.1937(5) 0.7305(19) 0.0348(11) 0.114(9) Uiso 1 1 d .
H83A H 0.1911 0.7582 0.0031 0.137 Uiso 1 1 calc R
H83B H 0.2109 0.7249 0.0524 0.137 Uiso 1 1 calc R
C84 C 0.1834(7) 0.645(2) 0.0250(14) 0.179(16) Uiso 1 1 d .
H84A H 0.1915 0.6121 0.0080 0.269 Uiso 1 1 calc R
H84B H 0.1666 0.6495 0.0046 0.269 Uiso 1 1 calc R
H84C H 0.1853 0.6178 0.0559 0.269 Uiso 1 1 calc R
C85 C 0.1587(3) 0.9405(14) 0.0813(7) 0.065(6) Uiso 1 1 d .
H85A H 0.1522 0.8828 0.0802 0.078 Uiso 1 1 calc R
H85B H 0.1539 0.9739 0.1043 0.078 Uiso 1 1 calc R
C86 C 0.1473(4) 0.9792(18) 0.0315(9) 0.101(8) Uiso 1 1 d .
H86A H 0.1512 0.9459 0.0072 0.121 Uiso 1 1 calc R
H86B H 0.1530 1.0379 0.0315 0.121 Uiso 1 1 calc R
C87 C 0.1187(4) 0.9786(16) 0.0180(9) 0.090(8) Uiso 1 1 d .
H87A H 0.1154 1.0091 0.0440 0.108 Uiso 1 1 calc R
H87B H 0.1134 0.9193 0.0179 0.108 Uiso 1 1 calc R
C88 C 0.1038(6) 1.020(2) -0.0321(12) 0.152(13) Uiso 1 1 d .
H88A H 0.0870 1.0168 -0.0373 0.228 Uiso 1 1 calc R
H88B H 0.1066 0.9891 -0.0582 0.228 Uiso 1 1 calc R
H88C H 0.1085 1.0790 -0.0321 0.228 Uiso 1 1 calc R
C89 C 0.1965(5) 1.0128(16) 0.0978(10) 0.096(8) Uiso 1 1 d .
H89A H 0.1922 1.0254 0.0627 0.116 Uiso 1 1 calc R
H89B H 0.2138 1.0048 0.1122 0.116 Uiso 1 1 calc R
C90 C 0.1901(5) 1.0928(17) 0.1228(10) 0.103(9) Uiso 1 1 d .
H90A H 0.1729 1.1019 0.1083 0.124 Uiso 1 1 calc R
H90B H 0.1945 1.0811 0.1580 0.124 Uiso 1 1 calc R
C91 C 0.2026(5) 1.1742(17) 0.1170(10) 0.098(8) Uiso 1 1 d .
H91A H 0.2199 1.1686 0.1349 0.118 Uiso 1 1 calc R
H91B H 0.1997 1.1837 0.0821 0.118 Uiso 1 1 calc R
C92 C 0.1934(6) 1.249(2) 0.1370(12) 0.161(14) Uiso 1 1 d .
H92A H 0.2014 1.3007 0.1334 0.242 Uiso 1 1 calc R
H92B H 0.1964 1.2393 0.1715 0.242 Uiso 1 1 calc R
H92C H 0.1764 1.2546 0.1188 0.242 Uiso 1 1 calc R
C93 C 0.1916(4) 0.9020(14) 0.1543(7) 0.067(6) Uiso 1 1 d .
H93A H 0.1863 0.9442 0.1727 0.081 Uiso 1 1 calc R
H93B H 0.1828 0.8489 0.1531 0.081 Uiso 1 1 calc R
C94 C 0.2183(4) 0.8852(14) 0.1817(7) 0.068(6) Uiso 1 1 d .
H94A H 0.2273 0.9355 0.1784 0.082 Uiso 1 1 calc R
H94B H 0.2231 0.8368 0.1663 0.082 Uiso 1 1 calc R
C95 C 0.2251(4) 0.8654(17) 0.2380(9) 0.094(8) Uiso 1 1 d .
H95A H 0.2229 0.9183 0.2537 0.112 Uiso 1 1 calc R
H95B H 0.2135 0.8241 0.2406 0.112 Uiso 1 1 calc R
C96 C 0.2484(5) 0.8329(17) 0.2667(10) 0.107(9) Uiso 1 1 d .
H96A H 0.2496 0.8234 0.3003 0.161 Uiso 1 1 calc R
H96B H 0.2604 0.8741 0.2666 0.161 Uiso 1 1 calc R
H96C H 0.2510 0.7795 0.2527 0.161 Uiso 1 1 calc R
C1 C 0.1612(5) 0.8692(19) 0.4303(11) 0.112(9) Uiso 1 1 d .
H1A H 0.1499 0.9089 0.4358 0.134 Uiso 1 1 calc R
H1B H 0.1602 0.8761 0.3963 0.134 Uiso 1 1 calc R
C2 C 0.1562(9) 0.795(3) 0.4370(18) 0.23(2) Uiso 1 1 d .
H2A H 0.1684 0.7595 0.4318 0.276 Uiso 1 1 calc R
H2B H 0.1413 0.7825 0.4094 0.276 Uiso 1 1 calc R
Cl1 Cl 0.1891(2) 0.8905(8) 0.4698(4) 0.179(4) Uani 1 1 d .
Cl2 Cl 0.1523(3) 0.7477(11) 0.4930(4) 0.305(11) Uani 1 1 d .
C3 C 0.0650(6) 0.596(2) 0.1460(13) 0.146(12) Uiso 1 1 d .
H3A H 0.0681 0.6246 0.1192 0.175 Uiso 1 1 calc R
H3B H 0.0583 0.6388 0.1617 0.175 Uiso 1 1 calc R
C4 C 0.0853(6) 0.570(2) 0.1785(13) 0.154(13) Uiso 1 1 d .
H4A H 0.0820 0.5444 0.2059 0.184 Uiso 1 1 calc R
H4B H 0.0952 0.6204 0.1914 0.184 Uiso 1 1 calc R
Cl3 Cl 0.0438(2) 0.5175(9) 0.1208(8) 0.316(11) Uani 1 1 d .
Cl4 Cl 0.10176(19) 0.4985(6) 0.1609(4) 0.149(3) Uani 1 1 d .

loop_
_atom_site_aniso_label
_atom_site_aniso_U_11
_atom_site_aniso_U_22
_atom_site_aniso_U_33
_atom_site_aniso_U_23
_atom_site_aniso_U_13
_atom_site_aniso_U_12
Mo1 0.0509(11) 0.0475(11) 0.0460(10) -0.0032(8) 0.0275(8) 0.0033(8)
Mo2 0.0536(11) 0.0484(11) 0.0417(10) 0.0062(8) 0.0238(8) 0.0032(8)
Mo3 0.0525(11) 0.0451(11) 0.0432(10) -0.0013(8) 0.0273(8) 0.0043(8)
Mo4 0.0412(10) 0.0608(12) 0.0434(10) -0.0018(9) 0.0177(8) 0.0022(8)
Mo5 0.0422(10) 0.0536(11) 0.0418(10) 0.0015(8) 0.0165(8) 0.0025(8)
Mo6 0.0519(11) 0.0475(11) 0.0462(10) 0.0061(8) 0.0288(8) 0.0037(8)
N1 0.070(11) 0.047(10) 0.040(9) -0.005(8) 0.035(8) -0.017(8)
N2 0.070(11) 0.036(9) 0.056(10) 0.006(8) 0.041(9) 0.002(8)
N3 0.050(9) 0.053(10) 0.036(8) -0.009(8) 0.012(7) 0.002(8)
N4 0.043(9) 0.046(9) 0.047(9) 0.003(7) 0.035(8) 0.002(7)
N5 0.061(11) 0.042(9) 0.056(10) 0.013(8) 0.044(9) 0.007(8)
O1 0.049(7) 0.042(7) 0.040(7) -0.004(6) 0.021(6) 0.004(6)
O2 0.066(8) 0.041(7) 0.028(6) 0.003(5) 0.030(6) 0.008(6)
O3 0.045(7) 0.030(7) 0.057(7) -0.001(6) 0.035(6) 0.000(5)
O4 0.052(8) 0.095(10) 0.021(6) -0.009(6) 0.028(6) 0.002(7)
O5 0.052(8) 0.063(9) 0.044(7) -0.003(7) 0.028(6) 0.000(7)
O6 0.042(7) 0.057(8) 0.027(6) 0.006(6) 0.018(5) 0.009(6)
O7 0.034(6) 0.052(8) 0.046(7) 0.005(6) 0.026(6) 0.003(6)
O8 0.052(8) 0.054(8) 0.043(7) -0.010(6) 0.029(6) -0.002(6)
O9 0.065(9) 0.052(8) 0.052(8) 0.010(7) 0.033(7) 0.004(7)
O10 0.048(7) 0.053(8) 0.031(6) 0.019(6) 0.026(6) 0.018(6)
O11 0.055(8) 0.046(7) 0.044(7) 0.029(6) 0.031(6) 0.021(6)
O12 0.040(7) 0.037(7) 0.089(9) -0.009(7) 0.042(7) -0.006(6)
O13 0.044(7) 0.032(7) 0.063(8) 0.011(6) 0.031(6) -0.005(6)
O14 0.042(7) 0.040(7) 0.074(9) 0.013(7) 0.035(7) 0.008(6)
C11 0.095(18) 0.066(16) 0.083(16) 0.012(13) 0.074(15) 0.028(14)
C12 0.09(2) 0.11(2) 0.075(17) -0.003(17) 0.043(17) -0.001(18)
C13 0.17(3) 0.16(3) 0.071(19) -0.05(2) 0.03(2) 0.06(3)
C14 0.09(2) 0.083(19) 0.11(2) -0.034(16) 0.053(17) -0.001(15)
C15 0.083(17) 0.077(17) 0.073(15) -0.025(14) 0.055(14) -0.004(14)
C16 0.069(14) 0.047(13) 0.033(11) 0.005(10) 0.016(10) 0.009(11)
C17 0.064(15) 0.089(19) 0.087(18) -0.002(15) 0.016(13) -0.011(14)
C18 0.092(18) 0.086(18) 0.057(14) -0.027(13) 0.040(13) -0.040(14)
C21 0.093(18) 0.044(13) 0.070(15) 0.034(12) 0.035(13) 0.007(13)
C22 0.14(2) 0.059(17) 0.079(17) 0.031(14) 0.037(18) 0.010(16)
C23 0.15(3) 0.18(4) 0.13(3) 0.08(3) 0.11(2) 0.06(3)
C24 0.12(2) 0.09(2) 0.087(18) 0.016(16) 0.077(18) 0.030(17)
C25 0.11(2) 0.10(2) 0.10(2) 0.060(17) 0.073(18) 0.029(17)
C26 0.096(18) 0.058(15) 0.052(13) 0.015(12) 0.035(13) 0.010(13)
C27 0.11(2) 0.074(19) 0.11(2) 0.045(17) 0.016(18) 0.003(16)
C28 0.13(2) 0.11(2) 0.094(19) -0.012(17) 0.086(18) -0.024(18)
C31 0.11(2) 0.065(16) 0.083(18) -0.002(14) 0.059(16) 0.015(15)
C32 0.16(4) 0.11(3) 0.17(4) -0.01(3) 0.07(3) 0.05(2)
C33 0.13(2) 0.11(2) 0.085(19) -0.068(19) 0.057(18) -0.03(2)
C34 0.12(2) 0.08(2) 0.071(17) -0.014(16) 0.037(17) -0.003(17)
C35 0.106(18) 0.047(13) 0.023(10) -0.005(10) 0.028(12) 0.007(13)
C36 0.081(15) 0.036(12) 0.075(15) 0.009(11) 0.057(13) 0.029(11)
C37 0.071(16) 0.11(2) 0.086(18) -0.012(16) 0.020(14) 0.068(16)
C38 0.075(15) 0.086(17) 0.043(12) -0.002(12) 0.027(12) -0.012(14)
C41 0.040(14) 0.11(2) 0.083(17) 0.027(16) 0.003(13) -0.030(14)
C42 0.09(2) 0.10(2) 0.08(2) 0.005(18) 0.013(17) -0.002(18)
C43 0.051(18) 0.15(3) 0.12(3) -0.02(2) 0.015(17) -0.04(2)
C44 0.054(18) 0.19(4) 0.10(2) 0.04(2) 0.003(16) 0.05(2)
C45 0.030(12) 0.093(18) 0.058(14) -0.002(13) 0.004(11) -0.011(12)
C46 0.039(13) 0.14(2) 0.040(12) -0.009(15) 0.005(11) 0.002(15)
C47 0.071(15) 0.071(16) 0.080(16) -0.017(14) 0.037(14) -0.022(13)
C48 0.081(17) 0.10(2) 0.047(13) 0.024(14) -0.010(12) 0.002(16)
C51 0.11(2) 0.10(2) 0.029(11) 0.010(12) 0.033(13) 0.007(16)
C52 0.07(2) 0.25(5) 0.28(3) -0.02(3) -0.07(2) 0.00(3)
C53 0.039(16) 0.16(3) 0.19(3) 0.04(3) -0.030(19) -0.047(18)
C54 0.07(2) 0.50(8) 0.07(2) 0.10(3) -0.002(18) -0.02(3)
C55 0.053(16) 0.27(4) 0.044(14) 0.05(2) -0.007(13) -0.03(2)
C56 0.036(12) 0.089(17) 0.092(18) 0.016(14) 0.032(13) -0.030(11)
C57 0.15(3) 0.18(3) 0.085(18) -0.03(2) 0.086(19) -0.10(2)
C58 0.09(2) 0.40(7) 0.032(14) 0.07(3) -0.022(14) -0.07(3)
Cl1 0.171(9) 0.239(13) 0.143(8) -0.053(8) 0.076(7) -0.034(9)
Cl2 0.47(3) 0.292(18) 0.123(9) 0.018(10) 0.070(12) -0.201(18)
Cl3 0.133(9) 0.185(12) 0.49(3) -0.017(15) -0.040(13) -0.048(9)
Cl4 0.197(9) 0.092(6) 0.187(9) 0.033(6) 0.105(8) 0.032(6)

loop_
_atom_type_symbol
_atom_type_description
_atom_type_scat_dispersion_real
_atom_type_scat_dispersion_imag
_atom_type_scat_source
C C 0.0033 0.0016 'International Tables Vol C Tables 4.2.6.8 and 6.1.1.4'
H H 0.0000 0.0000 'International Tables Vol C Tables 4.2.6.8 and 6.1.1.4'
N N 0.0061 0.0033 'International Tables Vol C Tables 4.2.6.8 and 6.1.1.4'
O O 0.0106 0.0060 'International Tables Vol C Tables 4.2.6.8 and 6.1.1.4'
Mo Mo -1.6832 0.6857 'International Tables Vol C Tables 4.2.6.8 and 6.1.1.4'
Cl Cl 0.1484 0.1585 'International Tables Vol C Tables 4.2.6.8 and 6.1.1.4'

loop_
_geom_angle_atom_site_label_1
_geom_angle_atom_site_label_2
_geom_angle_atom_site_label_3
_geom_angle
N1 Mo1 O7 102.8(6)
N1 Mo1 O13 101.5(6)
O7 Mo1 O13 91.2(5)
N1 Mo1 O4 102.1(6)
O7 Mo1 O4 87.1(5)
O13 Mo1 O4 156.1(5)
N1 Mo1 O5 103.3(6)
O7 Mo1 O5 153.9(5)
O13 Mo1 O5 85.3(5)
O4 Mo1 O5 85.8(5)
N1 Mo1 O11 178.8(6)
O7 Mo1 O11 78.0(4)
O13 Mo1 O11 79.4(4)
O4 Mo1 O11 76.9(4)
O5 Mo1 O11 76.0(4)
N2 Mo2 O3 101.6(6)
N2 Mo2 O1 101.2(6)
O3 Mo2 O1 89.5(4)
N2 Mo2 O10 102.1(6)
O3 Mo2 O10 156.3(4)
O1 Mo2 O10 87.0(4)
N2 Mo2 O7 103.8(6)
O3 Mo2 O7 87.1(4)
O1 Mo2 O7 154.9(5)
O10 Mo2 O7 86.2(4)
N2 Mo2 O11 178.5(6)
O3 Mo2 O11 78.9(4)
O1 Mo2 O11 77.4(4)
O10 Mo2 O11 77.4(4)
O7 Mo2 O11 77.6(4)
N3 Mo3 O14 103.8(6)
N3 Mo3 O8 103.9(6)
O14 Mo3 O8 87.8(5)
N3 Mo3 O2 101.0(6)
O14 Mo3 O2 155.2(5)
O8 Mo3 O2 87.2(5)
N3 Mo3 O1 101.8(6)
O14 Mo3 O1 88.0(5)
O8 Mo3 O1 154.2(5)
O2 Mo3 O1 86.1(4)
N3 Mo3 O11 177.0(6)
O14 Mo3 O11 78.2(4)
O8 Mo3 O11 78.3(4)
O2 Mo3 O11 77.0(4)
O1 Mo3 O11 76.0(4)
N4 Mo4 O4 103.4(6)
N4 Mo4 O10 104.6(6)
O4 Mo4 O10 88.5(5)
N4 Mo4 O14 102.5(6)
O4 Mo4 O14 154.1(5)
O10 Mo4 O14 87.2(5)
N4 Mo4 O12 101.6(6)
O4 Mo4 O12 88.6(5)
O10 Mo4 O12 153.6(5)
O14 Mo4 O12 84.0(5)
N4 Mo4 O11 178.0(5)
O4 Mo4 O11 77.7(4)
O10 Mo4 O11 77.0(4)
O14 Mo4 O11 76.4(4)
O12 Mo4 O11 76.7(4)
N5 Mo5 O2 101.7(6)
N5 Mo5 O3 103.2(6)
O2 Mo5 O3 88.2(4)
N5 Mo5 O6 102.3(5)
O2 Mo5 O6 89.0(4)
O3 Mo5 O6 154.4(4)
N5 Mo5 O13 103.8(6)
O2 Mo5 O13 154.5(5)
O3 Mo5 O13 87.1(4)
O6 Mo5 O13 84.5(4)
N5 Mo5 O11 178.5(6)
O2 Mo5 O11 76.8(4)
O3 Mo5 O11 76.6(4)
O6 Mo5 O11 78.0(4)
O13 Mo5 O11 77.7(4)
O9 Mo6 O12 103.7(5)
O9 Mo6 O5 104.4(6)
O12 Mo6 O5 89.7(5)
O9 Mo6 O6 102.8(5)
O12 Mo6 O6 153.4(5)
O5 Mo6 O6 84.9(5)
O9 Mo6 O8 104.6(5)
O12 Mo6 O8 84.9(5)
O5 Mo6 O8 151.0(5)
O6 Mo6 O8 87.4(5)
O9 Mo6 O11 179.2(6)
O12 Mo6 O11 76.9(4)
O5 Mo6 O11 76.0(5)
O6 Mo6 O11 76.5(4)
O8 Mo6 O11 75.1(4)
C16 N1 Mo1 176.9(13)
C26 N2 Mo2 174.1(15)
C36 N3 Mo3 172.5(13)
C46 N4 Mo4 175.4(12)
C56 N5 Mo5 174.2(12)
Mo2 O1 Mo3 115.3(6)
Mo5 O2 Mo3 115.4(5)
Mo2 O3 Mo5 113.6(5)
Mo4 O4 Mo1 115.8(6)
Mo6 O5 Mo1 118.9(6)
Mo6 O6 Mo5 116.1(5)
Mo1 O7 Mo2 114.2(5)
Mo3 O8 Mo6 117.3(5)
Mo4 O10 Mo2 114.6(5)
Mo2 O11 Mo3 91.3(4)
Mo2 O11 Mo5 90.8(4)
Mo3 O11 Mo5 90.8(4)
Mo2 O11 Mo4 90.9(4)
Mo3 O11 Mo4 90.1(4)
Mo5 O11 Mo4 178.0(6)
Mo2 O11 Mo1 90.2(4)
Mo3 O11 Mo1 178.5(6)
Mo5 O11 Mo1 89.5(4)
Mo4 O11 Mo1 89.6(4)
Mo2 O11 Mo6 179.3(6)
Mo3 O11 Mo6 89.4(4)
Mo5 O11 Mo6 89.4(4)
Mo4 O11 Mo6 88.9(4)
Mo1 O11 Mo6 89.1(4)
Mo6 O12 Mo4 117.3(5)
Mo1 O13 Mo5 113.4(5)
Mo3 O14 Mo4 115.3(5)
C12 C11 C16 119(2)
C12 C11 C17 121(2)
C16 C11 C17 120.6(17)
C11 C12 C13 117(2)
C14 C13 C12 122(2)
C15 C14 C13 119(2)
C14 C15 C16 119(2)
C14 C15 C18 119.9(19)
C16 C15 C18 120.6(18)
C15 C16 C11 123.4(19)
C15 C16 N1 118.2(17)
C11 C16 N1 118.4(16)
C171 C17 C172 105(2)
C171 C17 C11 113(2)
C172 C17 C11 110(2)
C15 C18 C181 116(2)
C15 C18 C182 114(2)
C181 C18 C182 96(2)
C22 C21 C26 115(2)
C22 C21 C27 124(2)
C26 C21 C27 121.2(16)
C21 C22 C23 125(3)
C24 C23 C22 116(3)
C25 C24 C23 123(2)
C26 C25 C24 121(2)
C26 C25 C28 117.8(19)
C24 C25 C28 120.2(19)
N2 C26 C25 120.1(19)
N2 C26 C21 120.1(17)
C25 C26 C21 120(2)
C271 C27 C272 128(3)
C271 C27 C21 111(2)
C272 C27 C21 106(2)
C281 C28 C282 119(2)
C281 C28 C25 105(2)
C282 C28 C25 114(2)
C32 C31 C36 113(2)
C32 C31 C37 125(3)
C36 C31 C37 121.1(18)
C31 C32 C33 123(3)
C34 C33 C32 118(2)
C35 C34 C33 123(2)
C34 C35 C36 119(2)
C34 C35 C38 122(2)
C36 C35 C38 119.0(18)
C35 C36 C31 123.7(18)
C35 C36 N3 120.7(16)
C31 C36 N3 115.6(16)
C371 C37 C372 88(3)
C371 C37 C31 111(3)
C372 C37 C31 101(3)
C35 C38 C382 115.5(19)
C35 C38 C381 113.3(18)
C382 C38 C381 110.0(18)
C42 C41 C46 113(2)
C42 C41 C47 127(2)
C46 C41 C47 119.3(17)
C41 C42 C43 126(3)
C44 C43 C42 121(3)
C45 C44 C43 119(2)
C44 C45 C46 114(2)
C44 C45 C48 122(2)
C46 C45 C48 122.8(19)
C45 C46 C41 124.5(19)
C45 C46 N4 115.8(18)
C41 C46 N4 117.5(17)
C41 C47 C472 107(2)
C41 C47 C471 113(2)
C472 C47 C471 117(2)
C481 C48 C482 105(2)
C481 C48 C45 122(2)
C482 C48 C45 114(2)
C52 C51 C56 144(3)
C52 C51 C57 98(3)
C56 C51 C57 117.2(19)
C53 C52 C51 90(3)
C54 C53 C52 124(2)
C53 C54 C55 122(3)
C54 C55 C56 118(2)
C54 C55 C58 127(2)
C56 C55 C58 114.7(18)
N5 C56 C55 120.7(17)
N5 C56 C51 119.0(16)
C55 C56 C51 120(2)
C51 C57 C571 110(2)
C51 C57 C572 112(3)
C571 C57 C572 98(2)
C582 C58 C581 109(3)
C582 C58 C55 101(3)
C581 C58 C55 111(3)
C73 N6 C69 110(2)
C73 N6 C61 106(2)
C69 N6 C61 107(2)
C73 N6 C65 108(2)
C69 N6 C65 111(2)
C61 N6 C65 115(2)
C62 C61 N6 118(3)
C61 C62 C63 115(3)
C64 C63 C62 88(4)
C66 C65 N6 113(2)
C65 C66 C67 109(2)
C68 C67 C66 112(2)
N6 C69 C70 122(2)
C71 C70 C69 117(3)
C70 C71 C72 112(3)
N6 C73 C74 129(3)
C73 C74 C75 118(3)
C76 C75 C74 119(4)
C89 N8 C81 101.7(16)
C89 N8 C93 115.3(17)
C81 N8 C93 113.9(16)
C89 N8 C85 112.5(17)
C81 N8 C85 109.6(15)
C93 N8 C85 104.0(14)
C82 C81 N8 115.1(19)
C81 C82 C83 114(2)
C84 C83 C82 116(3)
C86 C85 N8 116.8(18)
C85 C86 C87 107(2)
C86 C87 C88 115(2)
N8 C89 C90 116(2)
C91 C90 C89 113(2)
C92 C91 C90 109(2)
C94 C93 N8 113.3(16)
C93 C94 C95 113.2(18)
C96 C95 C94 120(2)
C2 C1 Cl1 109(3)
C1 C2 Cl2 129(4)
C4 C3 Cl3 116(3)
C3 C4 Cl4 119(3)

loop_
_geom_bond_atom_site_label_1
_geom_bond_atom_site_label_2
_geom_bond_distance
Mo1 N1 1.699(14)
Mo1 O7 1.883(11)
Mo1 O13 1.883(11)
Mo1 O4 1.925(11)
Mo1 O5 1.982(11)
Mo1 O11 2.311(12)
Mo2 N2 1.730(14)
Mo2 O3 1.899(11)
Mo2 O1 1.901(10)
Mo2 O10 1.942(11)
Mo2 O7 1.971(11)
Mo2 O11 2.258(11)
Mo3 N3 1.703(14)
Mo3 O14 1.879(12)
Mo3 O8 1.920(12)
Mo3 O2 1.930(11)
Mo3 O1 1.942(11)
Mo3 O11 2.282(12)
Mo4 N4 1.663(14)
Mo4 O4 1.905(11)
Mo4 O10 1.915(11)
Mo4 O14 1.956(12)
Mo4 O12 2.001(12)
Mo4 O11 2.296(12)
Mo5 N5 1.672(15)
Mo5 O2 1.925(10)
Mo5 O3 1.975(11)
Mo5 O6 1.977(11)
Mo5 O13 1.994(12)
Mo5 O11 2.293(12)
Mo6 O9 1.701(11)
Mo6 O12 1.847(12)
Mo6 O5 1.856(11)
Mo6 O6 1.913(11)
Mo6 O8 1.936(11)
Mo6 O11 2.400(11)
N1 C16 1.43(2)
N2 C26 1.40(2)
N3 C36 1.45(2)
N4 C46 1.49(2)
N5 C56 1.47(2)
C11 C12 1.3900
C11 C16 1.40(3)
C11 C17 1.49(3)
C12 C13 1.43(4)
C13 C14 1.41(4)
C14 C15 1.33(3)
C15 C16 1.3900
C15 C18 1.45(3)
C17 C171 1.509(18)
C17 C172 1.531(18)
C18 C181 1.525(19)
C18 C182 1.530(19)
C21 C22 1.3900
C21 C26 1.35(3)
C21 C27 1.58(3)
C22 C23 1.37(3)
C23 C24 1.30(3)
C24 C25 1.33(3)
C25 C26 1.3900
C25 C28 1.64(3)
C27 C271 1.529(19)
C27 C272 1.52(2)
C28 C281 1.497(19)
C28 C282 1.499(19)
C31 C32 1.3900
C31 C36 1.41(3)
C31 C37 1.51(3)
C32 C33 1.39(3)
C33 C34 1.39(3)
C34 C35 1.29(3)
C35 C36 1.3900
C35 C38 1.41(3)
C37 C371 1.53(2)
C37 C372 1.56(2)
C38 C382 1.515(17)
C38 C381 1.549(18)
C41 C42 1.3900
C41 C46 1.44(3)
C41 C47 1.45(3)
C42 C43 1.23(3)
C43 C44 1.46(4)
C44 C45 1.43(3)
C45 C46 1.3900
C45 C48 1.46(3)
C47 C472 1.504(18)
C47 C471 1.510(19)
C48 C481 1.512(19)
C48 C482 1.529(18)
C51 C52 1.3900
C51 C56 1.34(3)
C51 C57 1.62(3)
C52 C53 1.88(6)
C53 C54 1.41(4)
C54 C55 1.32(3)
C55 C56 1.3900
C55 C58 1.71(4)
C57 C571 1.520(19)
C57 C572 1.56(2)
C58 C582 1.50(2)
C58 C581 1.51(2)
N6 C73 1.37(3)
N6 C69 1.45(3)
N6 C61 1.51(3)
N6 C65 1.57(3)
C61 C62 1.38(3)
C62 C63 1.61(5)
C63 C64 1.29(6)
C65 C66 1.45(3)
C66 C67 1.55(3)
C67 C68 1.46(3)
C69 C70 1.54(3)
C70 C71 1.48(4)
C71 C72 1.54(4)
C73 C74 1.50(4)
C74 C75 1.52(4)
C75 C76 1.24(4)
N8 C89 1.41(3)
N8 C81 1.47(2)
N8 C93 1.51(2)
N8 C85 1.49(2)
C81 C82 1.44(3)
C82 C83 1.54(3)
C83 C84 1.44(4)
C85 C86 1.47(3)
C86 C87 1.61(3)
C87 C88 1.53(3)
C89 C90 1.55(3)
C90 C91 1.51(3)
C91 C92 1.49(4)
C93 C94 1.52(3)
C94 C95 1.56(3)
C95 C96 1.42(3)
C1 C2 1.22(5)
C1 Cl1 1.67(3)
C2 Cl2 1.87(5)
C3 C4 1.29(4)
C3 Cl3 1.71(3)
C4 Cl4 1.68(3)
